data_7229630
loop_
_publ_author_name
'Pham, Phuong-Truc T.'
'Young, Victor G.'
'Bader, Mamoun M.'

_publ_section_title
;
 The impact of vinylene bridges and side chain alkyl groups on the solid
 state structures of tricyanovinyl-substituted thiophenes
;
_journal_issue 1
_journal_name_full CrystEngComm
_journal_page_first 128
_journal_paper_doi 10.1039/C7CE01574G
_journal_volume 20
_journal_year 2018
_chemical_formula_moiety 'C31 H39 N3 S2'
_chemical_formula_sum 'C31 H39 N3 S2'
_chemical_formula_weight 517.77
_chemical_name_common 3
_chemical_name_systematic
;         
(E)-2-(3,4-dibu-tyl-5-(2-(3,4-dibutylthiophen-2-yl)vinyl)thiophen-2-yl)
ethene-1,1,2-tricarbo-nitrile
;
_space_group_crystal_system triclinic
_space_group_IT_number 2
_space_group_name_Hall '-P 1'
_space_group_name_H-M_alt 'P -1'
_symmetry_space_group_name_Hall '-P 1'
_symmetry_space_group_name_H-M 'P -1'
_atom_sites_solution_hydrogens geom
_audit_creation_method SHELXL-2014/6
_audit_update_record
;
2017-11-08 deposited with the CCDC.
2017-11-29 downloaded from the CCDC.
;
_cell_angle_alpha 73.912(3)
_cell_angle_beta 82.666(3)
_cell_angle_gamma 70.835(3)
_cell_formula_units_Z 2
_cell_length_a 9.1187(16)
_cell_length_b 10.6243(18)
_cell_length_c 16.361(3)
_cell_measurement_reflns_used 946
_cell_measurement_temperature 173(2)
_cell_measurement_theta_max 26.82
_cell_measurement_theta_min 2.59
_cell_volume 1437.4(4)
_computing_cell_refinement 'Bruker SAINT V6.26A'
_computing_data_collection 'Bruker SMART'
_computing_data_reduction 'Bruker SMART'
_computing_molecular_graphics 'Bruker SHELXL'
_computing_publication_material 'SHELXL-2014 (Sheldrick 2014)'
_computing_structure_refinement 'SHELXL-2014/6 (Sheldrick, 2014)'
_computing_structure_solution 'SHELXS-97 (Sheldrick 2008)'
_diffrn_ambient_temperature 173(2)
_diffrn_measured_fraction_theta_full 0.993
_diffrn_measured_fraction_theta_max 0.987
_diffrn_measurement_device_type 'Siemnes SMART-1K CCD'
_diffrn_measurement_method '\f and \w scans'
_diffrn_radiation_type MoK\a
_diffrn_radiation_wavelength 0.71073
_diffrn_reflns_av_R_equivalents 0.0530
_diffrn_reflns_av_unetI/netI 0.0889
_diffrn_reflns_Laue_measured_fraction_full 0.993
_diffrn_reflns_Laue_measured_fraction_max 0.987
_diffrn_reflns_limit_h_max 11
_diffrn_reflns_limit_h_min -8
_diffrn_reflns_limit_k_max 12
_diffrn_reflns_limit_k_min -12
_diffrn_reflns_limit_l_max 19
_diffrn_reflns_limit_l_min -15
_diffrn_reflns_number 9453
_diffrn_reflns_point_group_measured_fraction_full 0.993
_diffrn_reflns_point_group_measured_fraction_max 0.987
_diffrn_reflns_theta_full 25.242
_diffrn_reflns_theta_max 25.748
_diffrn_reflns_theta_min 1.296
_diffrn_source 'sealed tube'
_exptl_absorpt_coefficient_mu 0.209
_exptl_absorpt_correction_T_max 0.8620
_exptl_absorpt_correction_T_min 0.6228
_exptl_absorpt_correction_type multi-scan
_exptl_absorpt_process_details 'SADABS-2016/2 (Sheldrick, 2016)'
_exptl_crystal_colour purple
_exptl_crystal_density_diffrn 1.196
_exptl_crystal_description plate
_exptl_crystal_F_000 556
_exptl_crystal_size_max 0.390
_exptl_crystal_size_mid 0.150
_exptl_crystal_size_min 0.110
_exptl_transmission_factor_max 0.8620
_exptl_transmission_factor_min 0.6228
_refine_diff_density_max 0.528
_refine_diff_density_min -0.574
_refine_diff_density_rms 0.070
_refine_ls_extinction_method none
_refine_ls_goodness_of_fit_ref 1.042
_refine_ls_hydrogen_treatment constr
_refine_ls_matrix_type full
_refine_ls_number_parameters 325
_refine_ls_number_reflns 5413
_refine_ls_number_restraints 0
_refine_ls_restrained_S_all 1.042
_refine_ls_R_factor_all 0.1038
_refine_ls_R_factor_gt 0.0649
_refine_ls_shift/su_max 0.010
_refine_ls_shift/su_mean 0.001
_refine_ls_structure_factor_coef Fsqd
_refine_ls_weighting_details 'w=1/[\s^2^(Fo^2^)+(0.0785P)^2^+0.2168P] where P=(Fo^2^+2Fc^2^)/3'
_refine_ls_weighting_scheme calc
_refine_ls_wR_factor_gt 0.1444
_refine_ls_wR_factor_ref 0.1611
_reflns_Friedel_coverage 0.000
_reflns_number_gt 3751
_reflns_number_total 5413
_reflns_threshold_expression 'I > 2\s(I)'
_cod_data_source_file c7ce01574g1.cif
_cod_data_source_block 01385z
_cod_depositor_comments 'Adding full bibliography for 7229628--7229630.cif.'
_cod_database_code 7229630
_shelx_space_group_comment
;
The symmetry employed for this shelxl refinement is uniquely defined
by the following loop, which should always be used as a source of
symmetry information in preference to the above space-group names.
They are only intended as comments.
;
_shelx_estimated_absorpt_t_min 0.923
_shelx_estimated_absorpt_t_max 0.977
_shelxl_version_number 2014/6

loop_
_space_group_symop_operation_xyz
'x, y, z'
'-x, -y, -z'

loop_
_atom_site_label
_atom_site_type_symbol
_atom_site_fract_x
_atom_site_fract_y
_atom_site_fract_z
_atom_site_U_iso_or_equiv
_atom_site_adp_type
_atom_site_occupancy
_atom_site_site_symmetry_order
_atom_site_calc_flag
_atom_site_refinement_flags_posn
_atom_site_refinement_flags_adp
S1 S 1.02108(9) 0.22631(8) 0.01089(5) 0.0281(2) Uani 1 1 d . .
C1 C 1.0456(3) 0.1779(3) -0.08446(19) 0.0258(7) Uani 1 1 d . .
C2 C 0.9374(3) 0.2723(3) -0.14352(19) 0.0251(7) Uani 1 1 d . .
C3 C 0.8314(3) 0.3778(3) -0.10817(19) 0.0250(7) Uani 1 1 d . .
C4 C 0.8638(3) 0.3676(3) -0.02590(19) 0.0255(7) Uani 1 1 d . .
C5 C 0.9288(4) 0.2707(3) -0.23479(19) 0.0280(7) Uani 1 1 d . .
H5A H 1.0342 0.2264 -0.2565 0.034 Uiso 1 1 calc R U
H5B H 0.8930 0.3667 -0.2698 0.034 Uiso 1 1 calc R U
C6 C 0.8200(4) 0.1946(3) -0.2451(2) 0.0322(8) Uani 1 1 d . .
H6A H 0.7154 0.2370 -0.2216 0.039 Uiso 1 1 calc R U
H6B H 0.8578 0.0978 -0.2115 0.039 Uiso 1 1 calc R U
C7 C 0.8071(4) 0.1967(3) -0.3382(2) 0.0410(9) Uani 1 1 d . .
H7A H 0.9128 0.1608 -0.3627 0.049 Uiso 1 1 calc R U
H7B H 0.7481 0.1339 -0.3395 0.049 Uiso 1 1 calc R U
C8 C 0.7284(5) 0.3380(4) -0.3933(2) 0.0541(11) Uani 1 1 d . .
H8A H 0.7243 0.3315 -0.4515 0.081 Uiso 1 1 calc R U
H8B H 0.6226 0.3735 -0.3704 0.081 Uiso 1 1 calc R U
H8C H 0.7875 0.4004 -0.3937 0.081 Uiso 1 1 calc R U
C9 C 0.6984(4) 0.4899(3) -0.1559(2) 0.0281(7) Uani 1 1 d . .
H9A H 0.6083 0.5102 -0.1156 0.034 Uiso 1 1 calc R U
H9B H 0.6676 0.4559 -0.1996 0.034 Uiso 1 1 calc R U
C10 C 0.7368(4) 0.6232(3) -0.1994(2) 0.0314(8) Uani 1 1 d . .
H10A H 0.7516 0.6653 -0.1554 0.038 Uiso 1 1 calc R U
H10B H 0.8358 0.6013 -0.2332 0.038 Uiso 1 1 calc R U
C11 C 0.6098(4) 0.7267(3) -0.2578(2) 0.0378(8) Uani 1 1 d . .
H11A H 0.6033 0.6886 -0.3055 0.045 Uiso 1 1 calc R U
H11B H 0.5087 0.7405 -0.2255 0.045 Uiso 1 1 calc R U
C12 C 0.6388(5) 0.8644(3) -0.2934(2) 0.0559(12) Uani 1 1 d . .
H12A H 0.5544 0.9270 -0.3303 0.084 Uiso 1 1 calc R U
H12B H 0.6431 0.9036 -0.2464 0.084 Uiso 1 1 calc R U
H12C H 0.7377 0.8516 -0.3264 0.084 Uiso 1 1 calc R U
C13 C 0.7849(4) 0.4606(3) 0.0270(2) 0.0282(7) Uani 1 1 d . .
H13A H 0.7054 0.5418 0.0024 0.034 Uiso 1 1 calc R U
C14 C 0.8162(3) 0.4399(3) 0.1081(2) 0.0274(7) Uani 1 1 d . .
H14A H 0.8904 0.3546 0.1323 0.033 Uiso 1 1 calc R U
S2 S 0.62963(9) 0.69773(7) 0.12641(5) 0.0273(2) Uani 1 1 d . .
C15 C 0.7509(3) 0.5316(3) 0.16354(19) 0.0242(7) Uani 1 1 d . .
C16 C 0.7793(3) 0.5040(3) 0.24825(19) 0.0249(7) Uani 1 1 d . .
C17 C 0.7038(4) 0.6209(3) 0.28320(19) 0.0269(7) Uani 1 1 d . .
C18 C 0.6203(4) 0.7302(3) 0.22422(19) 0.0287(7) Uani 1 1 d . .
H18A H 0.5625 0.8161 0.2360 0.034 Uiso 1 1 calc R U
C19 C 0.8686(4) 0.3669(3) 0.3022(2) 0.0302(7) Uani 1 1 d . .
H19A H 0.9292 0.3820 0.3427 0.036 Uiso 1 1 calc R U
H19B H 0.9431 0.3139 0.2651 0.036 Uiso 1 1 calc R U
C20 C 0.7651(4) 0.2819(3) 0.3522(2) 0.0295(7) Uani 1 1 d . .
H20A H 0.6837 0.3381 0.3850 0.035 Uiso 1 1 calc R U
H20B H 0.7128 0.2581 0.3119 0.035 Uiso 1 1 calc R U
C21 C 0.8561(4) 0.1502(3) 0.4131(2) 0.0378(8) Uani 1 1 d . .
H21A H 0.9381 0.0946 0.3803 0.045 Uiso 1 1 calc R U
H21B H 0.9078 0.1742 0.4537 0.045 Uiso 1 1 calc R U
C22 C 0.7553(5) 0.0649(4) 0.4623(3) 0.0508(10) Uani 1 1 d . .
H22A H 0.8194 -0.0184 0.5004 0.076 Uiso 1 1 calc R U
H22B H 0.6753 0.1186 0.4960 0.076 Uiso 1 1 calc R U
H22C H 0.7056 0.0390 0.4226 0.076 Uiso 1 1 calc R U
C23 C 0.7203(4) 0.6165(3) 0.3743(2) 0.0346(8) Uani 1 1 d . .
H23A H 0.8322 0.5797 0.3864 0.041 Uiso 1 1 calc R U
H23B H 0.6692 0.5507 0.4114 0.041 Uiso 1 1 calc R U
C24 C 0.6534(4) 0.7530(3) 0.3989(2) 0.0328(8) Uani 1 1 d . .
H24A H 0.5425 0.7930 0.3846 0.039 Uiso 1 1 calc R U
H24B H 0.7088 0.8177 0.3651 0.039 Uiso 1 1 calc R U
C25 C 0.6670(4) 0.7376(3) 0.4934(2) 0.0339(8) Uani 1 1 d . .
H25A H 0.6096 0.6743 0.5269 0.041 Uiso 1 1 calc R U
H25B H 0.6168 0.8284 0.5061 0.041 Uiso 1 1 calc R U
C26 C 0.8338(4) 0.6829(4) 0.5218(2) 0.0438(9) Uani 1 1 d . .
H26A H 0.8341 0.6755 0.5828 0.066 Uiso 1 1 calc R U
H26B H 0.8837 0.5919 0.5109 0.066 Uiso 1 1 calc R U
H26C H 0.8910 0.7461 0.4900 0.066 Uiso 1 1 calc R U
C27 C 1.1635(3) 0.0539(3) -0.09390(19) 0.0260(7) Uani 1 1 d . .
C28 C 1.1645(4) 0.0026(3) -0.1667(2) 0.0344(8) Uani 1 1 d . .
N1 N 1.1734(4) -0.0446(3) -0.2229(2) 0.0522(9) Uani 1 1 d . .
C29 C 1.2782(3) -0.0308(3) -0.03699(19) 0.0254(7) Uani 1 1 d . .
C30 C 1.3770(3) -0.1612(3) -0.0509(2) 0.0280(7) Uani 1 1 d . .
N2 N 1.4551(3) -0.2658(3) -0.05828(18) 0.0398(7) Uani 1 1 d . .
C31 C 1.3147(4) -0.0005(3) 0.0357(2) 0.0267(7) Uani 1 1 d . .
N3 N 1.3546(3) 0.0150(3) 0.09480(18) 0.0356(7) Uani 1 1 d . .

loop_
_atom_site_aniso_label
_atom_site_aniso_U_11
_atom_site_aniso_U_22
_atom_site_aniso_U_33
_atom_site_aniso_U_23
_atom_site_aniso_U_13
_atom_site_aniso_U_12
S1 0.0225(4) 0.0285(4) 0.0267(4) -0.0101(3) 0.0005(3) 0.0027(3)
C1 0.0183(15) 0.0270(15) 0.0271(17) -0.0085(13) 0.0049(13) -0.0012(13)
C2 0.0213(16) 0.0275(15) 0.0257(16) -0.0097(13) 0.0036(13) -0.0057(13)
C3 0.0172(15) 0.0261(15) 0.0286(17) -0.0067(12) 0.0056(13) -0.0049(13)
C4 0.0172(15) 0.0255(15) 0.0280(17) -0.0067(12) 0.0044(13) -0.0011(13)
C5 0.0228(16) 0.0268(15) 0.0297(17) -0.0077(13) 0.0034(13) -0.0026(13)
C6 0.0281(18) 0.0321(17) 0.0328(19) -0.0071(14) 0.0014(14) -0.0065(14)
C7 0.043(2) 0.043(2) 0.040(2) -0.0127(16) -0.0029(17) -0.0134(17)
C8 0.068(3) 0.055(2) 0.038(2) -0.0014(18) -0.017(2) -0.021(2)
C9 0.0219(16) 0.0299(16) 0.0293(17) -0.0092(13) 0.0006(13) -0.0029(13)
C10 0.0248(17) 0.0313(16) 0.0299(18) -0.0046(13) 0.0001(14) -0.0007(14)
C11 0.038(2) 0.0346(18) 0.0303(18) -0.0079(14) -0.0032(15) 0.0033(15)
C12 0.076(3) 0.0319(19) 0.042(2) -0.0022(16) -0.009(2) 0.003(2)
C13 0.0208(16) 0.0264(16) 0.0314(18) -0.0064(13) -0.0004(14) -0.0003(13)
C14 0.0184(15) 0.0254(15) 0.0320(18) -0.0051(13) 0.0046(13) -0.0023(13)
S2 0.0254(4) 0.0245(4) 0.0268(4) -0.0067(3) 0.0006(3) -0.0014(3)
C15 0.0189(15) 0.0224(15) 0.0274(17) -0.0046(12) 0.0015(13) -0.0034(12)
C16 0.0163(15) 0.0264(15) 0.0296(17) -0.0088(13) 0.0022(13) -0.0029(12)
C17 0.0237(16) 0.0264(15) 0.0287(17) -0.0095(13) 0.0038(13) -0.0048(13)
C18 0.0257(17) 0.0277(16) 0.0309(18) -0.0112(13) 0.0062(14) -0.0055(13)
C19 0.0210(16) 0.0301(16) 0.0332(18) -0.0082(14) -0.0031(14) 0.0012(13)
C20 0.0265(17) 0.0253(15) 0.0346(18) -0.0099(13) -0.0011(14) -0.0033(13)
C21 0.034(2) 0.0312(17) 0.040(2) -0.0055(15) -0.0017(16) -0.0026(15)
C22 0.048(2) 0.039(2) 0.057(2) 0.0059(17) -0.010(2) -0.0134(18)
C23 0.0367(19) 0.0309(17) 0.0309(19) -0.0115(14) 0.0003(15) -0.0013(15)
C24 0.0306(18) 0.0295(16) 0.0329(18) -0.0106(14) -0.0004(15) -0.0003(14)
C25 0.0272(18) 0.0352(18) 0.0377(19) -0.0149(15) 0.0021(15) -0.0042(15)
C26 0.035(2) 0.054(2) 0.045(2) -0.0220(18) -0.0059(17) -0.0064(18)
C27 0.0185(16) 0.0287(16) 0.0292(17) -0.0100(13) 0.0043(13) -0.0048(13)
C28 0.0272(18) 0.0313(17) 0.039(2) -0.0138(15) -0.0041(15) 0.0035(14)
N1 0.053(2) 0.0478(18) 0.046(2) -0.0237(16) -0.0134(17) 0.0111(16)
C29 0.0202(16) 0.0227(15) 0.0296(17) -0.0082(13) 0.0055(13) -0.0029(13)
C30 0.0207(16) 0.0266(16) 0.0342(18) -0.0088(13) -0.0014(14) -0.0028(14)
N2 0.0323(16) 0.0356(16) 0.0438(18) -0.0132(13) -0.0005(14) 0.0018(14)
C31 0.0197(16) 0.0225(15) 0.0316(18) -0.0050(13) 0.0010(14) -0.0005(12)
N3 0.0304(16) 0.0350(15) 0.0349(17) -0.0059(13) -0.0025(13) -0.0033(13)

loop_
_atom_type_symbol
_atom_type_description
_atom_type_scat_dispersion_real
_atom_type_scat_dispersion_imag
_atom_type_scat_source
C C 0.0033 0.0016 'International Tables Vol C Tables 4.2.6.8 and 6.1.1.4'
H H 0.0000 0.0000 'International Tables Vol C Tables 4.2.6.8 and 6.1.1.4'
N N 0.0061 0.0033 'International Tables Vol C Tables 4.2.6.8 and 6.1.1.4'
S S 0.1246 0.1234 'International Tables Vol C Tables 4.2.6.8 and 6.1.1.4'

loop_
_geom_angle_atom_site_label_1
_geom_angle_atom_site_label_2
_geom_angle_atom_site_label_3
_geom_angle
C4 S1 C1 91.84(14)
C2 C1 C27 128.6(3)
C2 C1 S1 111.2(2)
C27 C1 S1 120.2(2)
C1 C2 C3 111.9(3)
C1 C2 C5 126.8(3)
C3 C2 C5 121.3(3)
C4 C3 C2 113.1(3)
C4 C3 C9 123.4(3)
C2 C3 C9 123.5(3)
C3 C4 C13 127.6(3)
C3 C4 S1 111.9(2)
C13 C4 S1 120.5(2)
C2 C5 C6 113.0(3)
C2 C5 H5A 109.0
C6 C5 H5A 109.0
C2 C5 H5B 109.0
C6 C5 H5B 109.0
H5A C5 H5B 107.8
C5 C6 C7 113.1(3)
C5 C6 H6A 109.0
C7 C6 H6A 109.0
C5 C6 H6B 109.0
C7 C6 H6B 109.0
H6A C6 H6B 107.8
C8 C7 C6 113.9(3)
C8 C7 H7A 108.8
C6 C7 H7A 108.8
C8 C7 H7B 108.8
C6 C7 H7B 108.8
H7A C7 H7B 107.7
C7 C8 H8A 109.5
C7 C8 H8B 109.5
H8A C8 H8B 109.5
C7 C8 H8C 109.5
H8A C8 H8C 109.5
H8B C8 H8C 109.5
C3 C9 C10 113.6(3)
C3 C9 H9A 108.8
C10 C9 H9A 108.8
C3 C9 H9B 108.8
C10 C9 H9B 108.8
H9A C9 H9B 107.7
C11 C10 C9 112.4(3)
C11 C10 H10A 109.1
C9 C10 H10A 109.1
C11 C10 H10B 109.1
C9 C10 H10B 109.1
H10A C10 H10B 107.8
C12 C11 C10 112.6(3)
C12 C11 H11A 109.1
C10 C11 H11A 109.1
C12 C11 H11B 109.1
C10 C11 H11B 109.1
H11A C11 H11B 107.8
C11 C12 H12A 109.5
C11 C12 H12B 109.5
H12A C12 H12B 109.5
C11 C12 H12C 109.5
H12A C12 H12C 109.5
H12B C12 H12C 109.5
C14 C13 C4 124.3(3)
C14 C13 H13A 117.8
C4 C13 H13A 117.8
C13 C14 C15 127.9(3)
C13 C14 H14A 116.0
C15 C14 H14A 116.0
C18 S2 C15 91.18(15)
C16 C15 C14 126.4(3)
C16 C15 S2 111.6(2)
C14 C15 S2 121.9(2)
C15 C16 C17 112.2(3)
C15 C16 C19 125.6(3)
C17 C16 C19 122.1(3)
C18 C17 C16 111.7(3)
C18 C17 C23 126.3(3)
C16 C17 C23 122.0(3)
C17 C18 S2 113.3(2)
C17 C18 H18A 123.4
S2 C18 H18A 123.4
C16 C19 C20 113.3(2)
C16 C19 H19A 108.9
C20 C19 H19A 108.9
C16 C19 H19B 108.9
C20 C19 H19B 108.9
H19A C19 H19B 107.7
C21 C20 C19 112.4(3)
C21 C20 H20A 109.1
C19 C20 H20A 109.1
C21 C20 H20B 109.1
C19 C20 H20B 109.1
H20A C20 H20B 107.9
C22 C21 C20 112.8(3)
C22 C21 H21A 109.0
C20 C21 H21A 109.0
C22 C21 H21B 109.0
C20 C21 H21B 109.0
H21A C21 H21B 107.8
C21 C22 H22A 109.5
C21 C22 H22B 109.5
H22A C22 H22B 109.5
C21 C22 H22C 109.5
H22A C22 H22C 109.5
H22B C22 H22C 109.5
C17 C23 C24 116.1(3)
C17 C23 H23A 108.3
C24 C23 H23A 108.3
C17 C23 H23B 108.3
C24 C23 H23B 108.3
H23A C23 H23B 107.4
C23 C24 C25 112.5(3)
C23 C24 H24A 109.1
C25 C24 H24A 109.1
C23 C24 H24B 109.1
C25 C24 H24B 109.1
H24A C24 H24B 107.8
C24 C25 C26 113.7(3)
C24 C25 H25A 108.8
C26 C25 H25A 108.8
C24 C25 H25B 108.8
C26 C25 H25B 108.8
H25A C25 H25B 107.7
C25 C26 H26A 109.5
C25 C26 H26B 109.5
H26A C26 H26B 109.5
C25 C26 H26C 109.5
H26A C26 H26C 109.5
H26B C26 H26C 109.5
C29 C27 C1 127.0(3)
C29 C27 C28 113.6(3)
C1 C27 C28 119.3(3)
N1 C28 C27 175.8(3)
C27 C29 C31 126.1(3)
C27 C29 C30 120.2(3)
C31 C29 C30 113.7(3)
N2 C30 C29 177.2(3)
N3 C31 C29 174.5(3)

loop_
_geom_bond_atom_site_label_1
_geom_bond_atom_site_label_2
_geom_bond_distance
S1 C4 1.726(3)
S1 C1 1.740(3)
C1 C2 1.404(4)
C1 C27 1.434(4)
C2 C3 1.424(4)
C2 C5 1.511(4)
C3 C4 1.382(4)
C3 C9 1.509(4)
C4 C13 1.445(4)
C5 C6 1.520(4)
C5 H5A 0.9900
C5 H5B 0.9900
C6 C7 1.536(4)
C6 H6A 0.9900
C6 H6B 0.9900
C7 C8 1.513(5)
C7 H7A 0.9900
C7 H7B 0.9900
C8 H8A 0.9800
C8 H8B 0.9800
C8 H8C 0.9800
C9 C10 1.529(4)
C9 H9A 0.9900
C9 H9B 0.9900
C10 C11 1.525(4)
C10 H10A 0.9900
C10 H10B 0.9900
C11 C12 1.514(5)
C11 H11A 0.9900
C11 H11B 0.9900
C12 H12A 0.9800
C12 H12B 0.9800
C12 H12C 0.9800
C13 C14 1.336(4)
C13 H13A 0.9500
C14 C15 1.449(4)
C14 H14A 0.9500
S2 C18 1.714(3)
S2 C15 1.733(3)
C15 C16 1.375(4)
C16 C17 1.441(4)
C16 C19 1.502(4)
C17 C18 1.358(4)
C17 C23 1.503(4)
C18 H18A 0.9500
C19 C20 1.525(4)
C19 H19A 0.9900
C19 H19B 0.9900
C20 C21 1.522(4)
C20 H20A 0.9900
C20 H20B 0.9900
C21 C22 1.506(5)
C21 H21A 0.9900
C21 H21B 0.9900
C22 H22A 0.9800
C22 H22B 0.9800
C22 H22C 0.9800
C23 C24 1.522(4)
C23 H23A 0.9900
C23 H23B 0.9900
C24 C25 1.526(4)
C24 H24A 0.9900
C24 H24B 0.9900
C25 C26 1.523(5)
C25 H25A 0.9900
C25 H25B 0.9900
C26 H26A 0.9800
C26 H26B 0.9800
C26 H26C 0.9800
C27 C29 1.392(4)
C27 C28 1.439(4)
C28 N1 1.146(4)
C29 C31 1.418(4)
C29 C30 1.444(4)
C30 N2 1.135(4)
C31 N3 1.146(4)

loop_
_geom_torsion_atom_site_label_1
_geom_torsion_atom_site_label_2
_geom_torsion_atom_site_label_3
_geom_torsion_atom_site_label_4
_geom_torsion
C4 S1 C1 C2 2.0(2)
C4 S1 C1 C27 -177.0(3)
C27 C1 C2 C3 175.7(3)
S1 C1 C2 C3 -3.3(3)
C27 C1 C2 C5 -5.4(5)
S1 C1 C2 C5 175.6(2)
C1 C2 C3 C4 3.2(4)
C5 C2 C3 C4 -175.8(3)
C1 C2 C3 C9 -177.4(3)
C5 C2 C3 C9 3.6(5)
C2 C3 C4 C13 176.8(3)
C9 C3 C4 C13 -2.6(5)
C2 C3 C4 S1 -1.7(3)
C9 C3 C4 S1 178.9(2)
C1 S1 C4 C3 -0.2(2)
C1 S1 C4 C13 -178.8(3)
C1 C2 C5 C6 92.9(4)
C3 C2 C5 C6 -88.2(3)
C2 C5 C6 C7 178.2(2)
C5 C6 C7 C8 -67.1(4)
C4 C3 C9 C10 84.1(4)
C2 C3 C9 C10 -95.3(4)
C3 C9 C10 C11 171.4(3)
C9 C10 C11 C12 173.7(3)
C3 C4 C13 C14 175.6(3)
S1 C4 C13 C14 -6.0(5)
C4 C13 C14 C15 175.3(3)
C13 C14 C15 C16 176.1(3)
C13 C14 C15 S2 -6.8(5)
C18 S2 C15 C16 1.0(2)
C18 S2 C15 C14 -176.6(3)
C14 C15 C16 C17 176.1(3)
S2 C15 C16 C17 -1.3(3)
C14 C15 C16 C19 -7.8(5)
S2 C15 C16 C19 174.7(2)
C15 C16 C17 C18 1.0(4)
C19 C16 C17 C18 -175.2(3)
C15 C16 C17 C23 -178.8(3)
C19 C16 C17 C23 5.0(5)
C16 C17 C18 S2 -0.3(4)
C23 C17 C18 S2 179.5(3)
C15 S2 C18 C17 -0.4(3)
C15 C16 C19 C20 -94.9(4)
C17 C16 C19 C20 80.8(4)
C16 C19 C20 C21 -174.2(3)
C19 C20 C21 C22 -179.5(3)
C18 C17 C23 C24 -8.2(5)
C16 C17 C23 C24 171.6(3)
C17 C23 C24 C25 176.7(3)
C23 C24 C25 C26 61.5(4)
C2 C1 C27 C29 173.6(3)
S1 C1 C27 C29 -7.6(5)
C2 C1 C27 C28 -9.9(5)
S1 C1 C27 C28 169.0(2)
C1 C27 C29 C31 -9.8(5)
C28 C27 C29 C31 173.5(3)
C1 C27 C29 C30 172.5(3)
C28 C27 C29 C30 -4.3(4)
